data_4035886
loop_
_publ_author_name
'Chang, Meng-Yang'
'Chen, Han-Yu'
'Tsai, Yu-Lin'

_publ_section_title
;
 Temperature-Controlled Desulfonylative Condensation of \a-Sulfonyl
 o-Hydroxyacetophenones and 2-Formyl Azaarenes: Synthesis of Azaaryl
 Aurones and Flavones.
;
_journal_issue 1
_journal_name_full 'The Journal of organic chemistry'
_journal_page_first 326
_journal_page_last 337
_journal_paper_doi 10.1021/acs.joc.8b02857
_journal_volume 84
_journal_year 2019
_chemical_formula_sum 'C18 H10 F N O2'
_chemical_formula_weight 291.27
_space_group_crystal_system monoclinic
_space_group_IT_number 14
_space_group_name_Hall '-P 2ybc'
_space_group_name_H-M_alt 'P 1 21/c 1'
_atom_sites_solution_hydrogens geom
_audit_creation_method SHELXL-2014/6
_cell_angle_alpha 90
_cell_angle_beta 104.868(3)
_cell_angle_gamma 90
_cell_formula_units_Z 4
_cell_length_a 12.5941(15)
_cell_length_b 14.2233(18)
_cell_length_c 7.5547(9)
_cell_measurement_reflns_used 4313
_cell_measurement_temperature 100(2)
_cell_measurement_theta_max 26.3439
_cell_measurement_theta_min 2.2022
_cell_volume 1308.0(3)
_computing_cell_refinement 'SAINT V8.34A (Bruker AXS Inc., 2013)'
_computing_data_collection 'Bruker APEX2'
_computing_data_reduction 'SAINT V8.34A (Bruker AXS Inc., 2013)'
_computing_molecular_graphics 'Bruker SHELXTL'
_computing_publication_material 'Bruker SHELXTL'
_computing_structure_refinement 'SHELXL-2014/6 (Sheldrick, 2014)'
_diffrn_ambient_temperature 100(2)
_diffrn_detector_area_resol_mean 8.3333
_diffrn_measured_fraction_theta_full 0.999
_diffrn_measured_fraction_theta_max 0.999
_diffrn_measurement_device_type 'Bruker APEX-II CCD'
_diffrn_measurement_method '\f and \w scans'
_diffrn_radiation_type MoK\a
_diffrn_radiation_wavelength 0.71073
_diffrn_reflns_av_R_equivalents 0.0683
_diffrn_reflns_av_unetI/netI 0.0451
_diffrn_reflns_Laue_measured_fraction_full 0.999
_diffrn_reflns_Laue_measured_fraction_max 0.999
_diffrn_reflns_limit_h_max 15
_diffrn_reflns_limit_h_min -15
_diffrn_reflns_limit_k_max 17
_diffrn_reflns_limit_k_min -17
_diffrn_reflns_limit_l_max 9
_diffrn_reflns_limit_l_min -9
_diffrn_reflns_number 15529
_diffrn_reflns_point_group_measured_fraction_full 0.999
_diffrn_reflns_point_group_measured_fraction_max 0.999
_diffrn_reflns_theta_full 25.242
_diffrn_reflns_theta_max 26.405
_diffrn_reflns_theta_min 1.673
_exptl_absorpt_coefficient_mu 0.107
_exptl_absorpt_correction_T_max 0.7454
_exptl_absorpt_correction_T_min 0.3967
_exptl_absorpt_correction_type multi-scan
_exptl_absorpt_process_details 'SADABS V2014/4 (Bruker AXS Inc.)'
_exptl_crystal_colour Colorless
_exptl_crystal_density_diffrn 1.479
_exptl_crystal_density_meas ?
_exptl_crystal_density_method 'not measured'
_exptl_crystal_description Lump
_exptl_crystal_F_000 600
_exptl_crystal_size_max 0.25
_exptl_crystal_size_mid 0.25
_exptl_crystal_size_min 0.24
_refine_diff_density_max 0.863
_refine_diff_density_min -0.323
_refine_diff_density_rms 0.077
_refine_ls_extinction_method none
_refine_ls_goodness_of_fit_ref 1.055
_refine_ls_hydrogen_treatment constr
_refine_ls_matrix_type full
_refine_ls_number_parameters 199
_refine_ls_number_reflns 2683
_refine_ls_number_restraints 0
_refine_ls_restrained_S_all 1.055
_refine_ls_R_factor_all 0.0808
_refine_ls_R_factor_gt 0.0627
_refine_ls_shift/su_max 0.001
_refine_ls_shift/su_mean 0.000
_refine_ls_structure_factor_coef Fsqd
_refine_ls_weighting_details 'w=1/[\s^2^(Fo^2^)+(0.1068P)^2^+0.8932P] where P=(Fo^2^+2Fc^2^)/3'
_refine_ls_weighting_scheme calc
_refine_ls_wR_factor_gt 0.1722
_refine_ls_wR_factor_ref 0.1893
_reflns_Friedel_coverage 0.000
_reflns_number_gt 2038
_reflns_number_total 2683
_reflns_threshold_expression 'I > 2\s(I)'
_cod_data_source_file jo8b02857_si_001.cif
_cod_data_source_block 180720LT
_cod_depositor_comments
;
The following automatic conversions were performed:

data item '_exptl_crystal_density_meas' value 'not measured' was
changed to '?' -- the value is perceived as not measured.

Automatic conversion script
Id: cif_fix_values 6909 2019-04-08 15:41:33Z antanas 
;
_cod_original_sg_symbol_H-M 'P 21/c'
_cod_database_code 4035886
_shelx_space_group_comment
;
The symmetry employed for this shelxl refinement is uniquely defined
by the following loop, which should always be used as a source of
symmetry information in preference to the above space-group names.
They are only intended as comments.
;
_shelxl_version_number 2014/6

loop_
_space_group_symop_operation_xyz
'x, y, z'
'-x, y+1/2, -z+1/2'
'-x, -y, -z'
'x, -y-1/2, z-1/2'

loop_
_atom_site_label
_atom_site_type_symbol
_atom_site_fract_x
_atom_site_fract_y
_atom_site_fract_z
_atom_site_U_iso_or_equiv
_atom_site_adp_type
_atom_site_occupancy
_atom_site_site_symmetry_order
_atom_site_calc_flag
_atom_site_refinement_flags_posn
_atom_site_refinement_flags_adp
F1 F 1.00730(12) 0.13473(13) 0.0675(2) 0.0436(5) Uani 1 1 d . .
O1 O 0.64184(13) 0.13454(13) 0.3250(2) 0.0290(4) Uani 1 1 d . .
O2 O 0.85870(13) 0.03692(14) 0.6681(2) 0.0353(5) Uani 1 1 d . .
N1 N 0.47665(15) 0.08555(15) 0.7616(3) 0.0285(5) Uani 1 1 d . .
C1 C 0.8188(2) 0.16797(19) 0.0142(3) 0.0325(6) Uani 1 1 d . .
H1 H 0.8187 0.1904 -0.1043 0.039 Uiso 1 1 calc R U
C2 C 0.7226(2) 0.16989(18) 0.0715(3) 0.0305(6) Uani 1 1 d . .
H3 H 0.6557 0.1933 -0.0047 0.037 Uiso 1 1 calc R U
C3 C 0.72920(18) 0.13581(18) 0.2457(3) 0.0277(5) Uani 1 1 d . .
C4 C 0.68038(18) 0.09561(18) 0.4984(3) 0.0278(5) Uani 1 1 d . .
C5 C 0.62222(18) 0.08378(18) 0.6207(3) 0.0284(5) Uani 1 1 d . .
H5 H 0.6613 0.0555 0.7324 0.034 Uiso 1 1 calc R U
C6 C 0.50749(18) 0.10740(18) 0.6113(3) 0.0278(5) Uani 1 1 d . .
C7 C 0.37045(18) 0.10370(18) 0.7644(3) 0.0281(5) Uani 1 1 d . .
C8 C 0.29328(18) 0.14445(18) 0.6127(3) 0.0283(5) Uani 1 1 d . .
C9 C 0.18391(19) 0.16000(18) 0.6251(3) 0.0299(6) Uani 1 1 d . .
H6 H 0.1319 0.1883 0.5257 0.036 Uiso 1 1 calc R U
C10 C 0.1530(2) 0.13462(19) 0.7791(4) 0.0327(6) Uani 1 1 d . .
H2 H 0.0792 0.1438 0.7846 0.039 Uiso 1 1 calc R U
C11 C 0.9158(2) 0.13324(19) 0.1297(3) 0.0334(6) Uani 1 1 d . .
C12 C 0.79996(18) 0.07148(19) 0.5289(3) 0.0289(5) Uani 1 1 d . .
C13 C 0.82579(19) 0.10015(18) 0.3588(3) 0.0286(5) Uani 1 1 d . .
C14 C 0.92225(19) 0.09769(19) 0.3015(3) 0.0319(6) Uani 1 1 d . .
H4 H 0.9887 0.0729 0.3765 0.038 Uiso 1 1 calc R U
C15 C 0.23025(19) 0.09463(18) 0.9305(3) 0.0307(6) Uani 1 1 d . .
H8 H 0.2081 0.0782 1.0376 0.037 Uiso 1 1 calc R U
C16 C 0.33648(19) 0.07949(19) 0.9240(3) 0.0303(6) Uani 1 1 d . .
H7 H 0.3876 0.0527 1.0264 0.036 Uiso 1 1 calc R U
C17 C 0.32954(19) 0.16667(18) 0.4555(3) 0.0294(6) Uani 1 1 d . .
H10 H 0.2802 0.1942 0.3520 0.035 Uiso 1 1 calc R U
C18 C 0.43586(19) 0.14850(18) 0.4526(3) 0.0299(6) Uani 1 1 d . .
H9 H 0.4613 0.1629 0.3477 0.036 Uiso 1 1 calc R U

loop_
_atom_site_aniso_label
_atom_site_aniso_U_11
_atom_site_aniso_U_22
_atom_site_aniso_U_33
_atom_site_aniso_U_23
_atom_site_aniso_U_13
_atom_site_aniso_U_12
F1 0.0273(8) 0.0701(12) 0.0353(9) 0.0065(8) 0.0116(7) 0.0012(7)
O1 0.0205(8) 0.0451(11) 0.0187(8) 0.0022(7) 0.0003(6) 0.0020(7)
O2 0.0228(8) 0.0577(13) 0.0218(9) 0.0034(8) -0.0010(7) 0.0048(7)
N1 0.0191(9) 0.0422(13) 0.0215(10) -0.0013(8) 0.0004(8) 0.0005(8)
C1 0.0327(13) 0.0403(15) 0.0230(12) 0.0003(10) 0.0046(10) -0.0018(10)
C2 0.0272(12) 0.0393(14) 0.0216(11) 0.0004(10) 0.0000(9) 0.0017(10)
C3 0.0213(11) 0.0368(14) 0.0232(11) -0.0022(10) 0.0021(9) -0.0005(9)
C4 0.0195(11) 0.0392(14) 0.0203(11) -0.0010(10) -0.0030(9) 0.0010(9)
C5 0.0205(11) 0.0400(14) 0.0207(11) 0.0000(10) -0.0018(9) 0.0013(9)
C6 0.0208(11) 0.0365(13) 0.0234(12) -0.0010(10) 0.0009(9) -0.0010(9)
C7 0.0201(11) 0.0379(14) 0.0238(12) -0.0028(10) 0.0012(9) -0.0017(9)
C8 0.0209(11) 0.0386(14) 0.0223(12) -0.0028(10) 0.0000(9) -0.0018(9)
C9 0.0194(11) 0.0413(14) 0.0252(12) -0.0019(10) -0.0013(9) 0.0008(9)
C10 0.0211(11) 0.0449(15) 0.0308(13) -0.0049(11) 0.0041(10) -0.0021(10)
C11 0.0258(12) 0.0463(16) 0.0281(13) -0.0012(11) 0.0072(10) -0.0021(10)
C12 0.0192(11) 0.0423(14) 0.0218(12) -0.0016(10) -0.0009(9) -0.0001(10)
C13 0.0234(11) 0.0368(14) 0.0221(12) -0.0027(10) -0.0005(9) -0.0008(9)
C14 0.0229(11) 0.0423(15) 0.0276(12) -0.0013(10) 0.0013(9) -0.0012(10)
C15 0.0274(12) 0.0419(15) 0.0223(12) -0.0025(10) 0.0056(9) -0.0041(10)
C16 0.0261(12) 0.0430(15) 0.0199(11) 0.0000(10) 0.0027(9) -0.0013(10)
C17 0.0215(11) 0.0417(14) 0.0217(12) 0.0013(10) -0.0004(9) 0.0017(9)
C18 0.0232(11) 0.0432(15) 0.0214(12) 0.0008(10) 0.0020(9) 0.0002(10)

loop_
_atom_type_symbol
_atom_type_description
_atom_type_scat_dispersion_real
_atom_type_scat_dispersion_imag
_atom_type_scat_source
C C 0.0033 0.0016 'International Tables Vol C Tables 4.2.6.8 and 6.1.1.4'
H H 0.0000 0.0000 'International Tables Vol C Tables 4.2.6.8 and 6.1.1.4'
N N 0.0061 0.0033 'International Tables Vol C Tables 4.2.6.8 and 6.1.1.4'
O O 0.0106 0.0060 'International Tables Vol C Tables 4.2.6.8 and 6.1.1.4'
F F 0.0171 0.0103 'International Tables Vol C Tables 4.2.6.8 and 6.1.1.4'

loop_
_geom_angle_atom_site_label_1
_geom_angle_atom_site_label_2
_geom_angle_atom_site_label_3
_geom_angle
C3 O1 C4 106.83(18)
C6 N1 C7 118.1(2)
C2 C1 C11 120.4(2)
C2 C1 H1 119.8
C11 C1 H1 119.8
C3 C2 C1 116.4(2)
C3 C2 H3 121.8
C1 C2 H3 121.8
O1 C3 C2 123.8(2)
O1 C3 C13 113.4(2)
C2 C3 C13 122.8(2)
C5 C4 O1 125.7(2)
C5 C4 C12 125.0(2)
O1 C4 C12 109.24(19)
C4 C5 C6 130.5(2)
C4 C5 H5 114.8
C6 C5 H5 114.8
N1 C6 C18 123.6(2)
N1 C6 C5 113.9(2)
C18 C6 C5 122.5(2)
N1 C7 C16 118.4(2)
N1 C7 C8 122.2(2)
C16 C7 C8 119.4(2)
C17 C8 C9 123.3(2)
C17 C8 C7 117.8(2)
C9 C8 C7 118.9(2)
C10 C9 C8 120.5(2)
C10 C9 H6 119.7
C8 C9 H6 119.7
C9 C10 C15 120.5(2)
C9 C10 H2 119.8
C15 C10 H2 119.8
F1 C11 C14 119.0(2)
F1 C11 C1 117.7(2)
C14 C11 C1 123.4(2)
O2 C12 C13 130.2(2)
O2 C12 C4 125.8(2)
C13 C12 C4 103.97(19)
C3 C13 C14 120.9(2)
C3 C13 C12 106.6(2)
C14 C13 C12 132.5(2)
C11 C14 C13 116.1(2)
C11 C14 H4 122.0
C13 C14 H4 122.0
C16 C15 C10 120.6(2)
C16 C15 H8 119.7
C10 C15 H8 119.7
C15 C16 C7 120.1(2)
C15 C16 H7 119.9
C7 C16 H7 119.9
C18 C17 C8 120.0(2)
C18 C17 H10 120.0
C8 C17 H10 120.0
C17 C18 C6 118.3(2)
C17 C18 H9 120.9
C6 C18 H9 120.9

loop_
_geom_bond_atom_site_label_1
_geom_bond_atom_site_label_2
_geom_bond_distance
F1 C11 1.352(3)
O1 C3 1.381(3)
O1 C4 1.390(3)
O2 C12 1.223(3)
N1 C6 1.328(3)
N1 C7 1.368(3)
C1 C2 1.387(3)
C1 C11 1.396(4)
C1 H1 0.9500
C2 C3 1.385(3)
C2 H3 0.9500
C3 C13 1.391(3)
C4 C5 1.329(3)
C4 C12 1.503(3)
C5 C6 1.467(3)
C5 H5 0.9500
C6 C18 1.427(3)
C7 C16 1.422(3)
C7 C8 1.422(3)
C8 C17 1.413(3)
C8 C9 1.422(3)
C9 C10 1.366(4)
C9 H6 0.9500
C10 C15 1.417(3)
C10 H2 0.9500
C11 C14 1.375(4)
C12 C13 1.462(3)
C13 C14 1.391(3)
C14 H4 0.9500
C15 C16 1.368(3)
C15 H8 0.9500
C16 H7 0.9500
C17 C18 1.369(3)
C17 H10 0.9500
C18 H9 0.9500
